data_2217887
loop_
_publ_author_name
'Fun, Hoong-Kun'
'Franklin, S.'
'Jebas, Samuel Robinson'
'Balasubramanian, T.'

_publ_section_title
;
 2-Aminopyridinium (2-aminopyridine)trichloridonickelate(II)
;
_journal_coeditor_code CI2566
_journal_issue 4
_journal_name_full 'Acta Crystallographica Section E'
_journal_page_first m520
_journal_page_last m521
_journal_paper_doi 10.1107/S1600536808005655
_journal_volume 64
_journal_year 2008
_chemical_formula_iupac '(C5 H7 N2) [Ni Cl3 (C5 H6 N2)]'
_chemical_formula_moiety 'C5 H7 N2 +, C5 H6 Cl3 N2 Ni -'
_chemical_formula_sum 'C10 H13 Cl3 N4 Ni'
_chemical_formula_weight 354.3
_chemical_name_systematic
;
2-Aminopyridinium (2-aminopyridine)trichloridonickelate(II)
;
_space_group_IT_number 9
_symmetry_cell_setting monoclinic
_symmetry_space_group_name_Hall 'C -2yc'
_symmetry_space_group_name_H-M 'C 1 c 1'
_audit_creation_method 'WinGX routine CIF_UPDATE'
_cell_angle_alpha 90
_cell_angle_beta 106.1630(10)
_cell_angle_gamma 90
_cell_formula_units_Z 4
_cell_length_a 12.92650(10)
_cell_length_b 8.06440(10)
_cell_length_c 13.98930(10)
_cell_measurement_reflns_used 8411
_cell_measurement_temperature 100.00(10)
_cell_measurement_theta_max 30.56
_cell_measurement_theta_min 3.01
_cell_volume 1400.67(2)
_computing_cell_refinement 'APEX2 (Bruker, 2005)'
_computing_data_collection 'APEX2 (Bruker, 2005)'
_computing_data_reduction 'SAINT (Bruker, 2005)'
_computing_molecular_graphics 'SHELXTL (Sheldrick, 2008)'
_computing_publication_material
;
SHELXTL (Sheldrick, 2008) and PLATON (Spek, 2003)
;
_computing_structure_refinement 'SHELXTL (Sheldrick, 2008)'
_computing_structure_solution 'SHELXTL (Sheldrick, 2008)'
_diffrn_detector_area_resol_mean 8.33
_diffrn_measured_fraction_theta_full 0.992
_diffrn_measured_fraction_theta_max 0.992
_diffrn_measurement_device_type
;
Bruker SMART APEXII CCD area-detector
;
_diffrn_measurement_method '\w scans'
_diffrn_radiation_type MoK\a
_diffrn_radiation_wavelength 0.71073
_diffrn_reflns_av_R_equivalents 0.0307
_diffrn_reflns_limit_h_max 23
_diffrn_reflns_limit_h_min -23
_diffrn_reflns_limit_k_max 14
_diffrn_reflns_limit_k_min -14
_diffrn_reflns_limit_l_max 16
_diffrn_reflns_limit_l_min -25
_diffrn_reflns_number 19539
_diffrn_reflns_theta_full 40.64
_diffrn_reflns_theta_max 40.64
_diffrn_reflns_theta_min 3.01
_diffrn_standards_number 0
_exptl_absorpt_coefficient_mu 1.944
_exptl_absorpt_correction_T_max 0.876
_exptl_absorpt_correction_T_min 0.5333
_exptl_absorpt_correction_type multi-scan
_exptl_absorpt_process_details '(SADABS; Bruker, 2005)'
_exptl_crystal_colour blue
_exptl_crystal_density_diffrn 1.68
_exptl_crystal_density_method 'not measured'
_exptl_crystal_description Block
_exptl_crystal_F_000 720
_exptl_crystal_size_max 0.37
_exptl_crystal_size_mid 0.08
_exptl_crystal_size_min 0.07
_refine_diff_density_max 0.515
_refine_diff_density_min -0.639
_refine_ls_abs_structure_details 'Flack (1983), 1953 Friedel pairs'
_refine_ls_abs_structure_Flack 0.065(9)
_refine_ls_extinction_method none
_refine_ls_goodness_of_fit_ref 1.046
_refine_ls_hydrogen_treatment mixed
_refine_ls_matrix_type full
_refine_ls_number_parameters 167
_refine_ls_number_reflns 6427
_refine_ls_number_restraints 2
_refine_ls_restrained_S_all 1.046
_refine_ls_R_factor_gt 0.0349
_refine_ls_shift/su_max 0
_refine_ls_structure_factor_coef Fsqd
_refine_ls_weighting_details 'calc w=1/[\s^2^(Fo^2^)+(0.0340P)^2^] where P=(Fo^2^+2Fc^2^)/3'
_refine_ls_weighting_scheme calc
_refine_ls_wR_factor_ref 0.079
_reflns_number_gt 5088
_reflns_number_total 6427
_reflns_threshold_expression I>2\s(I)
_cod_data_source_file ci2566.cif
_cod_data_source_block I
_cod_original_sg_symbol_H-M 'C c'
_cod_database_code 2217887
_cod_database_fobs_code 2217887

loop_
_symmetry_equiv_pos_as_xyz
'x, y, z'
'x, -y, z+1/2'
'x+1/2, y+1/2, z'
'x+1/2, -y+1/2, z+1/2'

loop_
_atom_site_type_symbol
_atom_site_label
_atom_site_fract_x
_atom_site_fract_y
_atom_site_fract_z
_atom_site_U_iso_or_equiv
_atom_site_adp_type
_atom_site_calc_flag
_atom_site_refinement_flags
_atom_site_occupancy
Ni Ni1 0.245028(18) 0.65589(3) 0.188212(18) 0.01865(6) Uani d . 1
Cl Cl1 0.40142(4) 0.66552(7) 0.14504(4) 0.01889(9) Uani d . 1
Cl Cl2 0.19741(4) 0.38637(6) 0.19116(4) 0.02255(10) Uani d . 1
Cl Cl3 0.10912(4) 0.79387(7) 0.07906(4) 0.02299(10) Uani d . 1
N N1 0.26459(13) 0.7760(2) 0.31947(12) 0.0157(3) Uani d . 1
N N2 0.30301(15) 0.5422(2) 0.41934(14) 0.0228(4) Uani d . 1
H H2B 0.2895 0.4816 0.3667 0.027 Uiso calc R 1
H H2C 0.322 0.4966 0.4772 0.027 Uiso calc R 1
N N3 0.55299(14) 0.0900(2) 0.44965(14) 0.0191(3) Uani d . 1
N N4 0.53731(16) -0.1509(2) 0.35719(15) 0.0228(4) Uani d . 1
H H4B 0.5574 -0.2072 0.4114 0.027 Uiso calc R 1
H H4C 0.5224 -0.2007 0.3006 0.027 Uiso calc R 1
C C1 0.29457(15) 0.7074(3) 0.41122(15) 0.0181(4) Uani d . 1
C C2 0.31669(17) 0.8074(3) 0.49792(16) 0.0213(4) Uani d . 1
H H2A 0.3384 0.7591 0.5607 0.026 Uiso calc R 1
C C3 0.30568(17) 0.9761(3) 0.48792(18) 0.0254(4) Uani d . 1
H H3A 0.3199 1.0431 0.5442 0.03 Uiso calc R 1
C C4 0.27352(17) 1.0463(3) 0.39438(18) 0.0245(4) Uani d . 1
H H4A 0.2652 1.1605 0.3867 0.029 Uiso calc R 1
C C5 0.25411(16) 0.9441(3) 0.31322(17) 0.0198(4) Uani d . 1
H H5A 0.2326 0.992 0.2503 0.024 Uiso calc R 1
C C6 0.52944(15) 0.0123(2) 0.36071(15) 0.0173(3) Uani d . 1
C C7 0.49768(16) 0.1116(3) 0.27449(16) 0.0203(4) Uani d . 1
H H7A 0.4813 0.0628 0.2118 0.024 Uiso calc R 1
C C8 0.49108(16) 0.2795(3) 0.28322(16) 0.0217(4) Uani d . 1
H H8A 0.4704 0.3447 0.2262 0.026 Uiso calc R 1
C C9 0.51508(17) 0.3550(3) 0.37731(18) 0.0229(4) Uani d . 1
H H9A 0.5093 0.4693 0.3832 0.027 Uiso calc R 1
C C10 0.54691(16) 0.2575(3) 0.45963(17) 0.0222(4) Uani d . 1
H H10A 0.5645 0.3051 0.5227 0.027 Uiso calc R 1
H H1N3 0.571(2) 0.030(3) 0.499(2) 0.023(7) Uiso d . 1

loop_
_atom_site_aniso_label
_atom_site_aniso_U_11
_atom_site_aniso_U_22
_atom_site_aniso_U_33
_atom_site_aniso_U_12
_atom_site_aniso_U_13
_atom_site_aniso_U_23
Ni1 0.02016(11) 0.02167(12) 0.01419(12) -0.00140(10) 0.00489(9) -0.00168(10)
Cl1 0.0188(2) 0.0211(2) 0.0179(2) -0.00022(15) 0.00699(18) -0.00025(16)
Cl2 0.0285(2) 0.0194(2) 0.0211(2) -0.00610(19) 0.0092(2) -0.00511(18)
Cl3 0.0208(2) 0.0324(3) 0.0142(2) 0.00279(19) 0.00214(17) 0.00196(19)
N1 0.0151(7) 0.0181(7) 0.0133(7) -0.0002(6) 0.0030(6) 0.0000(6)
N2 0.0313(9) 0.0201(9) 0.0150(8) 0.0021(7) 0.0032(7) 0.0003(6)
N3 0.0170(7) 0.0273(9) 0.0132(8) 0.0013(6) 0.0043(6) 0.0020(7)
N4 0.0283(9) 0.0220(8) 0.0168(9) -0.0019(7) 0.0038(7) 0.0029(6)
C1 0.0146(8) 0.0238(10) 0.0165(9) 0.0012(6) 0.0053(7) 0.0011(7)
C2 0.0180(8) 0.0307(11) 0.0149(9) -0.0009(7) 0.0043(7) -0.0018(8)
C3 0.0224(9) 0.0269(11) 0.0278(12) -0.0030(8) 0.0087(9) -0.0105(9)
C4 0.0251(10) 0.0189(9) 0.0309(12) -0.0026(8) 0.0099(9) -0.0067(9)
C5 0.0195(8) 0.0179(9) 0.0224(10) -0.0007(7) 0.0065(8) -0.0002(8)
C6 0.0153(8) 0.0220(9) 0.0142(9) -0.0021(7) 0.0035(7) 0.0011(7)
C7 0.0183(8) 0.0269(10) 0.0145(9) 0.0001(7) 0.0023(7) 0.0026(8)
C8 0.0201(9) 0.0261(10) 0.0185(10) 0.0034(8) 0.0050(8) 0.0059(8)
C9 0.0204(9) 0.0225(10) 0.0272(12) 0.0019(7) 0.0092(9) -0.0010(8)
C10 0.0183(8) 0.0288(11) 0.0200(10) 0.0008(8) 0.0062(8) -0.0052(8)

loop_
_atom_type_symbol
_atom_type_description
_atom_type_scat_dispersion_real
_atom_type_scat_dispersion_imag
_atom_type_scat_source
C C 0.0033 0.0016 'International Tables Vol C Tables 4.2.6.8 and 6.1.1.4'
H H 0 0 'International Tables Vol C Tables 4.2.6.8 and 6.1.1.4'
N N 0.0061 0.0033 'International Tables Vol C Tables 4.2.6.8 and 6.1.1.4'
Cl Cl 0.1484 0.1585 'International Tables Vol C Tables 4.2.6.8 and 6.1.1.4'
Ni Ni 0.3393 1.1124 'International Tables Vol C Tables 4.2.6.8 and 6.1.1.4'

loop_
_geom_angle_atom_site_label_1
_geom_angle_atom_site_label_2
_geom_angle_atom_site_label_3
_geom_angle
_geom_angle_publ_flag
N1 Ni1 Cl2 114.10(5) y
N1 Ni1 Cl1 109.21(5) y
Cl2 Ni1 Cl1 107.77(2) y
N1 Ni1 Cl3 104.63(5) y
Cl2 Ni1 Cl3 108.62(2) y
Cl1 Ni1 Cl3 112.60(2) y
C1 N1 C5 117.72(18) ?
C1 N1 Ni1 126.48(14) ?
C5 N1 Ni1 115.59(13) ?
C1 N2 H2B 120 ?
C1 N2 H2C 120 ?
H2B N2 H2C 120 ?
C6 N3 C10 123.36(19) ?
C6 N3 H1N3 115.9(18) ?
C10 N3 H1N3 120.7(18) ?
C6 N4 H4B 120 ?
C6 N4 H4C 120 ?
H4B N4 H4C 120 ?
N2 C1 N1 118.88(18) ?
N2 C1 C2 120.05(19) ?
N1 C1 C2 121.1(2) ?
C3 C2 C1 119.1(2) ?
C3 C2 H2A 120.4 ?
C1 C2 H2A 120.4 ?
C2 C3 C4 120.0(2) ?
C2 C3 H3A 120 ?
C4 C3 H3A 120 ?
C5 C4 C3 118.5(2) ?
C5 C4 H4A 120.8 ?
C3 C4 H4A 120.8 ?
N1 C5 C4 123.6(2) ?
N1 C5 H5A 118.2 ?
C4 C5 H5A 118.2 ?
N4 C6 N3 119.8(2) ?
N4 C6 C7 122.7(2) ?
N3 C6 C7 117.51(19) ?
C8 C7 C6 119.8(2) ?
C8 C7 H7A 120.1 ?
C6 C7 H7A 120.1 ?
C7 C8 C9 120.7(2) ?
C7 C8 H8A 119.6 ?
C9 C8 H8A 119.6 ?
C10 C9 C8 118.6(2) ?
C10 C9 H9A 120.7 ?
C8 C9 H9A 120.7 ?
C9 C10 N3 119.9(2) ?
C9 C10 H10A 120 ?
N3 C10 H10A 120 ?

loop_
_geom_bond_atom_site_label_1
_geom_bond_atom_site_label_2
_geom_bond_distance
_geom_bond_publ_flag
Ni1 N1 2.0287(17) y
Ni1 Cl2 2.2625(6) y
Ni1 Cl1 2.2665(5) y
Ni1 Cl3 2.2722(6) y
N1 C1 1.352(3) ?
N1 C5 1.363(3) ?
N2 C1 1.339(3) ?
N2 H2B 0.86 ?
N2 H2C 0.86 ?
N3 C6 1.350(3) ?
N3 C10 1.362(3) ?
N3 H1N3 0.82(3) ?
N4 C6 1.322(3) ?
N4 H4B 0.86 ?
N4 H4C 0.86 ?
C1 C2 1.417(3) ?
C2 C3 1.371(3) ?
C2 H2A 0.93 ?
C3 C4 1.380(3) ?
C3 H3A 0.93 ?
C4 C5 1.369(3) ?
C4 H4A 0.93 ?
C5 H5A 0.93 ?
C6 C7 1.410(3) ?
C7 C8 1.364(3) ?
C7 H7A 0.93 ?
C8 C9 1.404(3) ?
C8 H8A 0.93 ?
C9 C10 1.360(3) ?
C9 H9A 0.93 ?
C10 H10A 0.93 ?

loop_
_geom_hbond_atom_site_label_D
_geom_hbond_atom_site_label_H
_geom_hbond_atom_site_label_A
_geom_hbond_site_symmetry_A
_geom_hbond_distance_DH
_geom_hbond_distance_HA
_geom_hbond_distance_DA
_geom_hbond_angle_DHA
N3 H1N3 Cl2 4 0.82(3) 2.81(3) 3.380(2) 128(2)
N2 H2B Cl2 . 0.86 2.53 3.3475(19) 159
N2 H2C Cl1 2_565 0.86 2.63 3.4866(19) 172
N4 H4B Cl3 4 0.86 2.36 3.197(2) 165
N4 H4C Cl1 1_545 0.86 2.54 3.344(2) 156

loop_
_geom_torsion_atom_site_label_1
_geom_torsion_atom_site_label_2
_geom_torsion_atom_site_label_3
_geom_torsion_atom_site_label_4
_geom_torsion
Cl2 Ni1 N1 C1 28.37(17)
Cl1 Ni1 N1 C1 -92.28(15)
Cl3 Ni1 N1 C1 146.95(15)
Cl2 Ni1 N1 C5 -156.98(11)
Cl1 Ni1 N1 C5 82.36(13)
Cl3 Ni1 N1 C5 -38.41(13)
C5 N1 C1 N2 178.47(16)
Ni1 N1 C1 N2 -7.0(3)
C5 N1 C1 C2 -1.4(3)
Ni1 N1 C1 C2 173.14(13)
N2 C1 C2 C3 -178.84(18)
N1 C1 C2 C3 1.0(3)
C1 C2 C3 C4 0.0(3)
C2 C3 C4 C5 -0.5(3)
C1 N1 C5 C4 0.8(3)
Ni1 N1 C5 C4 -174.29(16)
C3 C4 C5 N1 0.1(3)
C10 N3 C6 N4 179.99(18)
C10 N3 C6 C7 0.4(3)
N4 C6 C7 C8 179.96(19)
N3 C6 C7 C8 -0.5(3)
C6 C7 C8 C9 -0.3(3)
C7 C8 C9 C10 1.1(3)
C8 C9 C10 N3 -1.2(3)
C6 N3 C10 C9 0.5(3)
